data_1004064
loop_
_publ_author_name
'Conflant, P.'
'Boivin, J. C.'
'Thomas, D.'

_publ_section_title
;
 Etude de la serie isostructurale M(II)Bi~2~O~4~: PbBi~2~O~4~
;
_journal_coden_ASTM RVCMA8
_journal_name_full 'Revue de Chimie Minerale'
_journal_page_first 249
_journal_page_last 255
_journal_volume 14
_journal_year 1977
_chemical_formula_structural 'Pd Bi2 O4'
_chemical_formula_sum 'Bi2 O4 Pd'
_chemical_name_systematic 'Palladium dibismuth oxide'
_space_group_IT_number 130
_symmetry_cell_setting tetragonal
_symmetry_space_group_name_Hall '-P 4a 2ac'
_symmetry_space_group_name_H-M 'P 4/n c c :2'
_cell_angle_alpha 90
_cell_angle_beta 90
_cell_angle_gamma 90
_cell_formula_units_Z 4
_cell_length_a 8.622(4)
_cell_length_b 8.622(4)
_cell_length_c 5.907(3)
_cell_volume 439.1
_exptl_crystal_density_meas 8.7
_refine_ls_R_factor_all 0.041
_cod_original_sg_symbol_H-M 'P 4/n c c Z'
_cod_database_code 1004064

loop_
_symmetry_equiv_pos_as_xyz
x,y,z
1/2-x,y,1/2+z
x,1/2-y,1/2+z
1/2-x,1/2-y,z
y,x,1/2+z
1/2-y,x,z
y,1/2-x,z
1/2-y,1/2-x,1/2+z
-x,-y,-z
1/2+x,-y,1/2-z
-x,1/2+y,1/2-z
1/2+x,1/2+y,-z
-y,-x,1/2-z
1/2+y,-x,-z
-y,1/2+x,-z
1/2+y,1/2+x,1/2-z

loop_
_atom_site_label
_atom_site_type_symbol
_atom_site_symmetry_multiplicity
_atom_site_Wyckoff_symbol
_atom_site_fract_x
_atom_site_fract_y
_atom_site_fract_z
_atom_site_occupancy
_atom_site_attached_hydrogens
_atom_site_calc_flag
Bi1 Bi3+ 8 f -0.07935(8) 0.07935(8) 0.25 1. 0 d
Pd1 Pd2+ 4 c 0.25 0.25 0.0819(5) 1. 0 d
O1 O2- 16 g 0.458(2) 0.140(2) 0.089(2) 1. 0 d

loop_
_atom_type_symbol
_atom_type_oxidation_number
Bi3+ 3.000
Pd2+ 2.000
O2- -2.000
